data_2008964
loop_
_publ_author_name
'Bats, Jan W.'
'\"Ohlinger, Stefan H.'
'Mulzer, Johann'

_publ_section_title
;(+-)-(3'a\a,3'b\a,6'a\a,7'a\a)- and
 (+-)-(3'a\a,3'b\b,6'a\b,7'a\a)-2,3,3a,3b,4,5,6,6a,7,7a-decahydro-5,5-dimethylspiro[1,3-dioxane-2,5'-pentaleno[2,1-<i>b</i>]furan]-2'-one
;
_journal_issue 9
_journal_name_full 'Acta Crystallographica Section C'
_journal_page_first IUC9900111
_journal_paper_doi 10.1107/S0108270199098807
_journal_volume 55
_journal_year 1999
_chemical_formula_sum 'C15 H22 O4'
_chemical_formula_weight 266.33
_chemical_melting_point 358.0(10)
_chemical_name_systematic
;
(+-)-(3'a\a,3'b\a,6'a\a,7'a\a)-octahydro-5,5-dimethyl-spiro[1,3-dioxane-
2,5'(2'H)pentaleno[2,1-b]furan]-2'-one
;
_space_group_IT_number 2
_symmetry_cell_setting triclinic
_symmetry_space_group_name_Hall '-P 1'
_symmetry_space_group_name_H-M 'P -1'
_cell_angle_alpha 88.370(11)
_cell_angle_beta 86.483(7)
_cell_angle_gamma 70.162(11)
_cell_formula_units_Z 2
_cell_length_a 5.6779(10)
_cell_length_b 6.3017(11)
_cell_length_c 20.480(3)
_cell_measurement_reflns_used 186
_cell_measurement_temperature 134(2)
_cell_measurement_theta_max 23
_cell_measurement_theta_min 3
_cell_volume 688.0(2)
_computing_cell_refinement 'SMART (Siemens, 1995)'
_computing_data_collection 'SMART (Siemens, 1995)'
_computing_data_reduction 'SAINT (Siemens, 1995)'
_computing_publication_material 'CIF in SHELXL97 (Sheldrick, 1997)'
_computing_structure_refinement 'SHELXL97 (Sheldrick, 1997)'
_computing_structure_solution 'SHELXTL (Sheldrick, 1996)'
_diffrn_ambient_temperature 134(2)
_diffrn_measured_fraction_theta_full 0.846
_diffrn_measured_fraction_theta_max 0.846
_diffrn_measurement_device_type 'Siemens SMART'
_diffrn_measurement_method \w
_diffrn_radiation_monochromator graphite
_diffrn_radiation_source 'fine-focus sealed tube'
_diffrn_radiation_type MoK\a
_diffrn_radiation_wavelength 0.71073
_diffrn_reflns_av_R_equivalents 0.038
_diffrn_reflns_av_sigmaI/netI 0.0287
_diffrn_reflns_limit_h_max 8
_diffrn_reflns_limit_h_min -8
_diffrn_reflns_limit_k_max 8
_diffrn_reflns_limit_k_min -9
_diffrn_reflns_limit_l_max 26
_diffrn_reflns_limit_l_min -30
_diffrn_reflns_number 11957
_diffrn_reflns_theta_full 31.98
_diffrn_reflns_theta_max 30.6
_diffrn_reflns_theta_min 2.0
_diffrn_standards_decay_% 0.0
_diffrn_standards_interval_time 540
_diffrn_standards_number 209
_exptl_absorpt_coefficient_mu 0.092
_exptl_absorpt_correction_T_max 0.970
_exptl_absorpt_correction_T_min 0.943
_exptl_absorpt_correction_type 'numerical (Sheldrick, 1996)'
_exptl_crystal_colour yellow
_exptl_crystal_density_diffrn 1.286
_exptl_crystal_density_method 'not measured'
_exptl_crystal_description prism
_exptl_crystal_F_000 288
_exptl_crystal_size_max 0.85
_exptl_crystal_size_mid 0.36
_exptl_crystal_size_min 0.34
_refine_diff_density_max 0.424
_refine_diff_density_min -0.217
_refine_ls_extinction_coef 0.019(7)
_refine_ls_extinction_method SHELXL97
_refine_ls_goodness_of_fit_ref 1.557
_refine_ls_hydrogen_treatment refall
_refine_ls_matrix_type full
_refine_ls_number_parameters 261
_refine_ls_number_reflns 4038
_refine_ls_number_restraints 0
_refine_ls_restrained_S_all 1.557
_refine_ls_R_factor_all 0.045
_refine_ls_R_factor_gt 0.039
_refine_ls_shift/su_max 0.001
_refine_ls_shift/su_mean 0.000
_refine_ls_structure_factor_coef Fsqd
_refine_ls_weighting_details 'calc w = 1/[\s^2^(Fo^2^)+(0.06P)^2^] where P = (Fo^2^+2Fc^2^)/3'
_refine_ls_weighting_scheme calc
_refine_ls_wR_factor_ref 0.125
_reflns_number_gt 3582
_reflns_number_total 4038
_reflns_threshold_expression I>2\s(I)
_cod_data_source_file qa0163.cif
_cod_data_source_block I
_cod_original_cell_volume 687.98(19)
_cod_original_sg_symbol_H-M ' P -1'
_cod_database_code 2008964

loop_
_symmetry_equiv_pos_as_xyz
'x, y, z'
'-x, -y, -z'

loop_
_atom_site_label
_atom_site_fract_x
_atom_site_fract_y
_atom_site_fract_z
_atom_site_U_iso_or_equiv
_atom_site_adp_type
_atom_site_calc_flag
_atom_site_refinement_flags
_atom_site_occupancy
_atom_site_disorder_assembly
_atom_site_disorder_group
_atom_site_type_symbol
O3 0.61349(11) 0.34963(10) 0.70213(3) 0.01822(15) Uani d . 1 . . O
O4 0.73237(11) 0.65651(10) 0.66612(3) 0.01993(15) Uani d . 1 . . O
O1 0.35795(11) 0.66046(11) 0.90795(3) 0.02242(16) Uani d . 1 . . O
C12 0.93013(16) 0.29285(16) 0.61165(4) 0.01990(18) Uani d . 1 . . C
C9 0.64785(14) 0.55149(14) 0.72087(4) 0.01522(17) Uani d . 1 . . C
C10 0.39794(14) 0.71640(15) 0.74632(4) 0.01813(18) Uani d . 1 . . C
C7 0.73411(14) 0.76408(14) 0.80838(4) 0.01686(17) Uani d . 1 . . C
C11 0.83738(16) 0.19124(15) 0.67249(4) 0.01944(18) Uani d . 1 . . C
C6 0.46926(14) 0.89541(14) 0.78180(4) 0.01763(18) Uani d . 1 . . C
C8 0.81423(14) 0.52473(15) 0.77922(4) 0.01761(18) Uani d . 1 . . C
O2 0.55222(16) 0.30200(13) 0.93613(3) 0.03348(19) Uani d . 1 . . O
C13 0.95950(17) 0.51212(16) 0.63356(4) 0.02159(19) Uani d . 1 . . C
C4 0.41960(15) 0.86867(15) 0.90052(4) 0.01952(18) Uani d . 1 . . C
C3 0.70387(14) 0.78402(14) 0.88450(4) 0.01828(18) Uani d . 1 . . C
C5 0.29863(15) 1.00315(15) 0.84195(4) 0.02048(19) Uani d . 1 . . C
C1 0.56371(18) 0.48610(16) 0.92408(4) 0.0229(2) Uani d . 1 . . C
C15 1.18409(19) 0.12882(19) 0.58659(5) 0.0295(2) Uani d . 1 . . C
C2 0.78730(17) 0.56475(16) 0.92379(4) 0.02267(19) Uani d . 1 . . C
C14 0.73848(19) 0.3416(2) 0.55886(5) 0.0298(2) Uani d . 1 . . C
H10B 0.327(2) 0.627(2) 0.7773(6) 0.024(3) Uiso d . 1 . . H
H13B 1.102(2) 0.4811(19) 0.6627(6) 0.023(3) Uiso d . 1 . . H
H8B 0.772(2) 0.416(2) 0.8091(6) 0.026(3) Uiso d . 1 . . H
H4 0.372(2) 0.952(2) 0.9436(6) 0.024(3) Uiso d . 1 . . H
H7 0.855(2) 0.8359(18) 0.7906(5) 0.016(2) Uiso d . 1 . . H
H6 0.479(2) 1.0136(19) 0.7501(6) 0.019(3) Uiso d . 1 . . H
H3 0.779(2) 0.892(2) 0.8988(6) 0.029(3) Uiso d . 1 . . H
H8A 0.997(2) 0.464(2) 0.7678(6) 0.028(3) Uiso d . 1 . . H
H11B 0.977(2) 0.144(2) 0.7064(6) 0.032(3) Uiso d . 1 . . H
H11A 0.788(2) 0.064(2) 0.6613(6) 0.020(3) Uiso d . 1 . . H
H10A 0.285(2) 0.772(2) 0.7112(6) 0.029(3) Uiso d . 1 . . H
H2B 0.814(2) 0.597(2) 0.9702(7) 0.033(3) Uiso d . 1 . . H
H5B 0.123(2) 1.005(2) 0.8376(7) 0.031(3) Uiso d . 1 . . H
H5A 0.294(2) 1.161(2) 0.8477(6) 0.029(3) Uiso d . 1 . . H
H15A 1.242(3) 0.195(2) 0.5455(7) 0.039(3) Uiso d . 1 . . H
H2A 0.941(2) 0.447(2) 0.9076(6) 0.034(3) Uiso d . 1 . . H
H14C 0.576(3) 0.442(2) 0.5744(7) 0.040(4) Uiso d . 1 . . H
H13A 0.990(2) 0.596(2) 0.5949(7) 0.031(3) Uiso d . 1 . . H
H14B 0.711(3) 0.209(2) 0.5470(7) 0.037(3) Uiso d . 1 . . H
H14A 0.797(3) 0.411(3) 0.5199(9) 0.061(5) Uiso d . 1 . . H
H15C 1.318(3) 0.101(2) 0.6192(7) 0.041(4) Uiso d . 1 . . H
H15B 1.159(3) -0.020(3) 0.5766(8) 0.056(4) Uiso d . 1 . . H

loop_
_atom_site_aniso_label
_atom_site_aniso_U_11
_atom_site_aniso_U_22
_atom_site_aniso_U_33
_atom_site_aniso_U_12
_atom_site_aniso_U_13
_atom_site_aniso_U_23
O3 0.0178(3) 0.0170(3) 0.0207(3) -0.0076(2) 0.0036(2) -0.0036(2)
O4 0.0241(3) 0.0173(3) 0.0177(3) -0.0069(2) 0.0027(2) 0.0021(2)
O1 0.0225(3) 0.0234(3) 0.0233(3) -0.0107(3) 0.0019(2) -0.0008(3)
C12 0.0197(4) 0.0235(4) 0.0170(4) -0.0083(3) 0.0021(3) -0.0034(3)
C9 0.0156(3) 0.0147(4) 0.0157(4) -0.0058(3) 0.0000(3) 0.0002(3)
C10 0.0134(3) 0.0180(4) 0.0212(4) -0.0027(3) -0.0021(3) -0.0017(3)
C7 0.0139(3) 0.0176(4) 0.0188(4) -0.0050(3) 0.0001(3) -0.0013(3)
C11 0.0202(4) 0.0159(4) 0.0208(4) -0.0048(3) 0.0035(3) -0.0024(3)
C6 0.0154(3) 0.0151(4) 0.0206(4) -0.0031(3) -0.0008(3) 0.0004(3)
C8 0.0151(3) 0.0184(4) 0.0167(4) -0.0020(3) -0.0015(3) -0.0012(3)
O2 0.0562(5) 0.0231(4) 0.0231(4) -0.0168(3) 0.0031(3) -0.0009(3)
C13 0.0235(4) 0.0243(4) 0.0191(4) -0.0118(3) 0.0052(3) -0.0017(3)
C4 0.0183(4) 0.0190(4) 0.0208(4) -0.0059(3) 0.0021(3) -0.0041(3)
C3 0.0157(3) 0.0195(4) 0.0196(4) -0.0056(3) -0.0007(3) -0.0041(3)
C5 0.0165(4) 0.0171(4) 0.0248(4) -0.0017(3) 0.0000(3) -0.0028(3)
C1 0.0322(4) 0.0219(4) 0.0138(4) -0.0085(4) 0.0013(3) -0.0023(3)
C15 0.0259(4) 0.0313(5) 0.0290(5) -0.0081(4) 0.0097(4) -0.0076(4)
C2 0.0236(4) 0.0227(4) 0.0183(4) -0.0029(3) -0.0035(3) -0.0017(3)
C14 0.0314(5) 0.0424(6) 0.0182(4) -0.0151(4) -0.0032(3) -0.0027(4)

loop_
_atom_type_symbol
_atom_type_description
_atom_type_scat_dispersion_real
_atom_type_scat_dispersion_imag
_atom_type_scat_source
C C 0.0033 0.0016 'International Tables Vol C Tables 4.2.6.8 and 6.1.1.4'
H H 0.0000 0.0000 'International Tables Vol C Tables 4.2.6.8 and 6.1.1.4'
O O 0.0106 0.0060 'International Tables Vol C Tables 4.2.6.8 and 6.1.1.4'

loop_
_geom_angle_atom_site_label_1
_geom_angle_atom_site_label_2
_geom_angle_atom_site_label_3
_geom_angle
C9 O3 C11 112.61(6)
C9 O4 C13 113.39(6)
C1 O1 C4 109.96(7)
C15 C12 C13 109.98(7)
C15 C12 C11 109.10(8)
C13 C12 C11 106.31(7)
C15 C12 C14 110.85(8)
C13 C12 C14 110.36(8)
C11 C12 C14 110.13(8)
O3 C9 O4 110.89(6)
O3 C9 C10 109.11(6)
O4 C9 C10 107.13(7)
O3 C9 C8 114.46(7)
O4 C9 C8 111.82(6)
C10 C9 C8 102.85(6)
C9 C10 C6 104.00(6)
C8 C7 C3 117.38(7)
C8 C7 C6 105.77(6)
C3 C7 C6 106.61(6)
O3 C11 C12 111.14(7)
C10 C6 C5 115.88(7)
C10 C6 C7 104.73(7)
C5 C6 C7 105.99(7)
C9 C8 C7 104.33(6)
O4 C13 C12 111.25(7)
O1 C4 C5 110.62(7)
O1 C4 C3 103.80(7)
C5 C4 C3 106.89(7)
C2 C3 C4 101.49(7)
C2 C3 C7 116.96(7)
C4 C3 C7 105.05(6)
C4 C5 C6 106.18(7)
O2 C1 O1 121.14(9)
O2 C1 C2 129.18(9)
O1 C1 C2 109.69(8)
C1 C2 C3 103.31(7)

loop_
_geom_bond_atom_site_label_1
_geom_bond_atom_site_label_2
_geom_bond_site_symmetry_2
_geom_bond_distance
_geom_bond_publ_flag
O3 C9 . 1.4174(10) ?
O3 C11 . 1.4350(10) ?
O4 C9 . 1.4258(10) ?
O4 C13 . 1.4381(11) ?
O1 C1 . 1.3553(11) ?
O1 C4 . 1.4701(11) ?
C12 C15 . 1.5293(13) ?
C12 C13 . 1.5295(13) ?
C12 C11 . 1.5307(13) ?
C12 C14 . 1.5317(12) ?
C9 C10 . 1.5180(11) ?
C9 C8 . 1.5388(11) ?
C10 C6 . 1.5353(12) ?
C7 C8 . 1.5462(12) ?
C7 C3 . 1.5618(12) ?
C7 C6 . 1.5725(11) ?
C6 C5 . 1.5400(12) ?
O2 C1 . 1.2017(12) ?
C4 C5 . 1.5089(13) ?
C4 C3 . 1.5356(11) ?
C3 C2 . 1.5233(13) ?
C1 C2 . 1.5111(14) ?

loop_
_geom_torsion_atom_site_label_1
_geom_torsion_atom_site_label_2
_geom_torsion_atom_site_label_3
_geom_torsion_atom_site_label_4
_geom_torsion
C11 O3 C9 O4 57.48(8)
C11 O3 C9 C10 175.25(6)
C11 O3 C9 C8 -70.16(8)
C13 O4 C9 O3 -56.47(9)
C13 O4 C9 C10 -175.44(6)
C13 O4 C9 C8 72.59(8)
O3 C9 C10 C6 164.97(7)
O4 C9 C10 C6 -74.92(8)
C8 C9 C10 C6 43.06(8)
C9 O3 C11 C12 -58.76(9)
C15 C12 C11 O3 173.45(7)
C13 C12 C11 O3 54.89(9)
C14 C12 C11 O3 -64.67(10)
C9 C10 C6 C5 -147.19(7)
C9 C10 C6 C7 -30.83(8)
C8 C7 C6 C10 6.99(9)
C3 C7 C6 C10 -118.66(7)
C8 C7 C6 C5 130.00(7)
C3 C7 C6 C5 4.35(9)
O3 C9 C8 C7 -156.50(6)
O4 C9 C8 C7 76.34(8)
C10 C9 C8 C7 -38.30(8)
C3 C7 C8 C9 137.76(7)
C6 C7 C8 C9 19.03(8)
C9 O4 C13 C12 56.35(9)
C15 C12 C13 O4 -171.56(7)
C11 C12 C13 O4 -53.58(9)
C14 C12 C13 O4 65.83(9)
C1 O1 C4 C5 138.45(7)
C1 O1 C4 C3 24.11(9)
O1 C4 C3 C2 -33.34(8)
C5 C4 C3 C2 -150.31(7)
O1 C4 C3 C7 88.91(8)
C5 C4 C3 C7 -28.06(9)
C8 C7 C3 C2 7.45(10)
C6 C7 C3 C2 125.73(8)
C8 C7 C3 C4 -104.15(8)
C6 C7 C3 C4 14.14(9)
O1 C4 C5 C6 -81.12(8)
C3 C4 C5 C6 31.25(9)
C10 C6 C5 C4 94.00(9)
C7 C6 C5 C4 -21.65(9)
C4 O1 C1 O2 175.80(8)
C4 O1 C1 C2 -4.11(9)
O2 C1 C2 C3 162.41(9)
O1 C1 C2 C3 -17.69(9)
C4 C3 C2 C1 30.63(8)
C7 C3 C2 C1 -82.98(8)

loop_
_cod_related_entry_id
_cod_related_entry_database
_cod_related_entry_code
1 ChemSpider 4421810
